data_7004363
loop_
_publ_author_name
'Dixon, Isabelle M.'
'Lebon, Emilie'
'Loustau, Gilles'
'Sutra, Pierre'
'Vendier, Laure'
'Igau, Alain'
'Juris, Alberto'

_publ_section_title
;
 Broad HOMO--LUMO gap tuning through the coordination of a single
 phosphine, aminophosphine or phosphite onto a Ru(tpy)(bpy)2+ core
;
_journal_issue 41
_journal_name_full 'Dalton Transactions'
_journal_page_first 5627
_journal_page_last 5635
_journal_paper_doi 10.1039/b806325g
_journal_year 2008
_chemical_compound_source 'synthesis as described'
_chemical_formula_moiety 'C31 H34 N5 O3 P Ru, 2(F6 P)'
_chemical_formula_sum 'C31 H34 F12 N5 O3 P3 Ru'
_chemical_formula_weight 946.61
_chemical_name_systematic
;
?
;
_space_group_IT_number 61
_symmetry_cell_setting orthorhombic
_symmetry_Int_Tables_number 61
_symmetry_space_group_name_Hall '-P 2ac 2ab'
_symmetry_space_group_name_H-M 'P b c a'
_atom_sites_solution_hydrogens geom
_atom_sites_solution_primary direct
_atom_sites_solution_secondary difmap
_cell_angle_alpha 90
_cell_angle_beta 90
_cell_angle_gamma 90
_cell_formula_units_Z 8
_cell_length_a 20.5612(6)
_cell_length_b 14.9833(5)
_cell_length_c 29.1467(7)
_cell_measurement_reflns_used 10321
_cell_measurement_temperature 100
_cell_measurement_theta_max 32.1001
_cell_measurement_theta_min 2.4956
_cell_measurement_wavelength 0.71073
_cell_volume 8979.4(5)
_computing_cell_refinement 'CrysAlis RED, Oxford Diffraction Ltd.'
_computing_data_collection 'CrysAlis CCD, Oxford Diffraction Ltd.'
_computing_data_reduction 'CrysAlis RED, Oxford Diffraction Ltd.'
_computing_molecular_graphics 'Ortep-3 for Windows (Farrugia, 1997)'
_computing_publication_material 'WinGX publication routines (Farrugia, 1999)'
_computing_structure_refinement 'SHELXL-97 (Sheldrick, 1997)'
_computing_structure_solution 'SIR92 (Giacovazzo et al, 1993)'
_diffrn_ambient_temperature 180
_diffrn_measured_fraction_theta_full 0.998
_diffrn_measured_fraction_theta_max 0.998
_diffrn_measurement_device_type 'Oxford-Diffraction XCALIBUR'
_diffrn_measurement_method \w-\f
_diffrn_orient_matrix_UB_11 0.0244010913
_diffrn_orient_matrix_UB_12 -0.0142161736
_diffrn_orient_matrix_UB_13 -0.018314043
_diffrn_orient_matrix_UB_21 0.016149154
_diffrn_orient_matrix_UB_22 0.0311713365
_diffrn_orient_matrix_UB_23 -0.006440146
_diffrn_orient_matrix_UB_31 0.0374289626
_diffrn_orient_matrix_UB_32 -0.0040761687
_diffrn_orient_matrix_UB_33 0.014705667
_diffrn_radiation_monochromator graphite
_diffrn_radiation_source 'fine-focus sealed tube'
_diffrn_radiation_type MoK\a
_diffrn_radiation_wavelength 0.71073
_diffrn_reflns_av_R_equivalents 0.1081
_diffrn_reflns_av_unetI/netI 0.1189
_diffrn_reflns_limit_h_max 24
_diffrn_reflns_limit_h_min -24
_diffrn_reflns_limit_k_max 15
_diffrn_reflns_limit_k_min -17
_diffrn_reflns_limit_l_max 33
_diffrn_reflns_limit_l_min -34
_diffrn_reflns_number 59297
_diffrn_reflns_theta_full 25.03
_diffrn_reflns_theta_max 25.03
_diffrn_reflns_theta_min 2.72
_diffrn_standards_decay_% 0
_diffrn_standards_interval_count 0
_diffrn_standards_interval_time 0
_diffrn_standards_number 0
_exptl_absorpt_coefficient_mu 0.54
_exptl_absorpt_correction_T_max 0.958
_exptl_absorpt_correction_T_min 0.876
_exptl_absorpt_correction_type multi-scan
_exptl_absorpt_process_details
;
CrysAlis RED, Oxford Diffraction Ltd.,
Version 1.171.31.5 (release 28-08-2006 CrysAlis171 .NET)
(compiled Aug 28 2006,13:05:05)
Empirical absorption correction using spherical harmonics,
implemented in SCALE3 ABSPACK scaling algorithm.
;
_exptl_crystal_colour 'yellow ornage'
_exptl_crystal_density_diffrn 1.4
_exptl_crystal_density_method 'not measured'
_exptl_crystal_description platelet
_exptl_crystal_F_000 3808
_exptl_crystal_size_max 0.25
_exptl_crystal_size_mid 0.15
_exptl_crystal_size_min 0.07
_refine_diff_density_max 1.386
_refine_diff_density_min -0.8
_refine_diff_density_rms 0.126
_refine_ls_extinction_method none
_refine_ls_goodness_of_fit_ref 0.959
_refine_ls_hydrogen_treatment constr
_refine_ls_matrix_type full
_refine_ls_number_parameters 500
_refine_ls_number_reflns 7915
_refine_ls_number_restraints 2
_refine_ls_restrained_S_all 0.959
_refine_ls_R_factor_all 0.1388
_refine_ls_R_factor_gt 0.0663
_refine_ls_shift/su_max 0
_refine_ls_shift/su_mean 0
_refine_ls_structure_factor_coef Fsqd
_refine_ls_weighting_details 'calc w=1/[\s^2^(Fo^2^)+(0.1110P)^2^+0.0000P] where P=(Fo^2^+2Fc^2^)/3'
_refine_ls_weighting_scheme calc
_refine_ls_wR_factor_gt 0.1727
_refine_ls_wR_factor_ref 0.2254
_reflns_number_gt 3225
_reflns_number_total 7915
_reflns_threshold_expression >2\s(I)
_cod_data_source_file b806325g.txt
_cod_data_source_block ([Ru]4)
_cod_database_code 7004363

loop_
_symmetry_equiv_pos_as_xyz
'x, y, z'
'-x+1/2, -y, z+1/2'
'x+1/2, -y+1/2, -z'
'-x, y+1/2, -z+1/2'
'-x, -y, -z'
'x-1/2, y, -z-1/2'
'-x-1/2, y-1/2, z'
'x, -y-1/2, z-1/2'

loop_
_atom_site_label
_atom_site_type_symbol
_atom_site_fract_x
_atom_site_fract_y
_atom_site_fract_z
_atom_site_U_iso_or_equiv
_atom_site_adp_type
_atom_site_occupancy
_atom_site_symmetry_multiplicity
_atom_site_calc_flag
_atom_site_refinement_flags
_atom_site_disorder_assembly
_atom_site_disorder_group
C7 C 0.5235(4) 0.4767(5) 0.1170(3) 0.035(2) Uani 1 1 d . . .
H7 H 0.5599 0.4476 0.1055 0.041 Uiso 1 1 calc R . .
C8 C 0.5217(4) 0.5653(5) 0.1142(3) 0.039(2) Uani 1 1 d . . .
H8 H 0.5579 0.5966 0.1039 0.047 Uiso 1 1 calc R . .
C9 C 0.4662(5) 0.6108(7) 0.1266(3) 0.056(3) Uani 1 1 d . . .
H9 H 0.4622 0.6722 0.1227 0.067 Uiso 1 1 calc R . .
C10 C 0.4172(4) 0.5599(6) 0.1449(3) 0.044(2) Uani 1 1 d . . .
H10 H 0.3793 0.5878 0.1548 0.053 Uiso 1 1 calc R . .
C11 C 0.4227(4) 0.4694(5) 0.1490(2) 0.0298(19) Uani 1 1 d . . .
C12 C 0.3738(4) 0.4086(6) 0.1696(2) 0.034(2) Uani 1 1 d . . .
C13A C 0.3188(4) 0.4400(6) 0.1923(3) 0.051(2) Uani 1 1 d . . .
H13 H 0.3108 0.5011 0.193 0.061 Uiso 1 1 calc R . .
C14 C 0.2773(4) 0.3845(6) 0.2132(3) 0.037(2) Uani 1 1 d . . .
H14 H 0.2406 0.4057 0.2284 0.045 Uiso 1 1 calc R . .
C15 C 0.2915(4) 0.2933(6) 0.2113(2) 0.037(2) Uani 1 1 d . . .
H15 H 0.2635 0.2526 0.2251 0.044 Uiso 1 1 calc R . .
C16 C 0.3466(4) 0.2630(5) 0.1891(3) 0.032(2) Uani 1 1 d . . .
H16 H 0.3556 0.2022 0.1886 0.039 Uiso 1 1 calc R . .
C17 C 0.5124(4) 0.2912(5) 0.2398(2) 0.033(2) Uani 1 1 d . . .
H17 H 0.468 0.292 0.2459 0.04 Uiso 1 1 calc R . .
C18 C 0.5552(4) 0.2917(5) 0.2765(2) 0.0286(18) Uani 1 1 d . . .
H18 H 0.5393 0.2943 0.3064 0.034 Uiso 1 1 calc R . .
C19 C 0.6199(4) 0.2885(5) 0.2689(3) 0.038(2) Uani 1 1 d . . .
H19 H 0.6494 0.2904 0.2931 0.046 Uiso 1 1 calc R . .
C20 C 0.6409(4) 0.2822(5) 0.2241(3) 0.038(2) Uani 1 1 d . . .
H20 H 0.6852 0.2769 0.218 0.045 Uiso 1 1 calc R . .
C21 C 0.5963(3) 0.2837(5) 0.1873(2) 0.0282(18) Uani 1 1 d . . .
C22 C 0.6164(3) 0.2775(5) 0.1387(2) 0.0234(17) Uani 1 1 d . . .
C23 C 0.6767(4) 0.2746(6) 0.1205(3) 0.038(2) Uani 1 1 d . . .
H23 H 0.713 0.2766 0.1395 0.046 Uiso 1 1 calc R . .
C24 C 0.6841(4) 0.2686(7) 0.0739(3) 0.057(3) Uani 1 1 d . . .
H24 H 0.7257 0.2681 0.0613 0.068 Uiso 1 1 calc R . .
C25 C 0.6317(4) 0.2635(6) 0.0459(2) 0.039(2) Uani 1 1 d . . .
H25 H 0.6372 0.256 0.0144 0.046 Uiso 1 1 calc R . .
C26 C 0.5685(4) 0.2695(5) 0.0648(2) 0.034(2) Uani 1 1 d . . .
C27 C 0.5074(3) 0.2696(5) 0.0411(3) 0.030(2) Uani 1 1 d . . .
C28 C 0.4988(5) 0.2579(7) -0.0062(3) 0.056(3) Uani 1 1 d . . .
H28 H 0.5348 0.2485 -0.0249 0.067 Uiso 1 1 calc R . .
C29 C 0.4391(4) 0.2602(6) -0.0247(3) 0.039(2) Uani 1 1 d . . .
H29 H 0.434 0.2508 -0.056 0.047 Uiso 1 1 calc R . .
C30 C 0.3848(4) 0.2765(5) 0.0023(3) 0.033(2) Uani 1 1 d . . .
H30 H 0.3436 0.2811 -0.0106 0.04 Uiso 1 1 calc R . .
C31 C 0.3941(4) 0.2858(5) 0.0492(2) 0.0291(19) Uani 1 1 d . . .
H31 H 0.3583 0.2962 0.0679 0.035 Uiso 1 1 calc R . .
N1 N 0.4769(3) 0.4279(4) 0.13497(18) 0.0252(14) Uani 1 1 d . A .
N2 N 0.3876(3) 0.3205(5) 0.1683(2) 0.0342(16) Uani 1 1 d . A .
N3 N 0.5320(3) 0.2897(4) 0.19596(19) 0.0267(15) Uani 1 1 d . A .
N4 N 0.5628(3) 0.2743(4) 0.1109(2) 0.0332(16) Uani 1 1 d . A .
N5 N 0.4535(3) 0.2802(4) 0.06845(19) 0.0244(14) Uani 1 1 d . A .
O1 O 0.4060(3) 0.0828(4) 0.1468(2) 0.068(2) Uani 1 1 d . . .
C1A C 0.3581(17) 0.068(3) 0.113(3) 0.069(4) Uani 0.35 1 d PD A 1
H1A1 H 0.3747 0.018 0.0953 0.083 Uiso 0.35 1 calc PR A 1
H1A2 H 0.3616 0.1194 0.0928 0.083 Uiso 0.35 1 calc PR A 1
C2A C 0.2864(15) 0.051(3) 0.1159(11) 0.069(4) Uani 0.35 1 d PD A 1
H2A1 H 0.2928 -0.0075 0.123 0.104 Uiso 0.35 1 d P B 1
H2A2 H 0.2643 0.0602 0.0873 0.104 Uiso 0.35 1 d P C 1
H2A3 H 0.2635 0.0834 0.1397 0.104 Uiso 0.35 1 d P D 1
C1B C 0.3599(11) 0.0946(15) 0.1120(13) 0.069(4) Uani 0.65 1 d P A 2
H1B1 H 0.3723 0.0664 0.0834 0.083 Uiso 0.65 1 calc PR A 2
H1B2 H 0.3488 0.1567 0.107 0.083 Uiso 0.65 1 calc PR A 2
C2B C 0.3028(8) 0.0390(13) 0.1400(6) 0.069(4) Uani 0.65 1 d P A 2
H2B1 H 0.3168 -0.009 0.1589 0.104 Uiso 0.65 1 d P E 2
H2B2 H 0.2702 0.0154 0.1182 0.104 Uiso 0.65 1 d P F 2
H2B3 H 0.2825 0.0844 0.1577 0.104 Uiso 0.65 1 d P G 2
O2 O 0.5092(4) 0.1005(5) 0.1858(2) 0.073(2) Uani 1 1 d . . .
C5A C 0.5019(13) 0.0186(19) 0.2101(10) 0.067(4) Uani 0.68 1 d P A 1
H5A1 H 0.5439 -0.0054 0.2187 0.08 Uiso 0.68 1 calc PR A 1
H5A2 H 0.4793 -0.0251 0.1914 0.08 Uiso 0.68 1 calc PR A 1
C6A C 0.4618(8) 0.0420(11) 0.2528(5) 0.067(4) Uani 0.68 1 d P A 1
H6A1 H 0.4877 0.0775 0.2733 0.101 Uiso 0.68 1 calc PR A 1
H6A2 H 0.4488 -0.0119 0.2681 0.101 Uiso 0.68 1 calc PR A 1
H6A3 H 0.4239 0.0751 0.2439 0.101 Uiso 0.68 1 calc PR A 1
C5B C 0.482(3) 0.032(4) 0.210(2) 0.067(4) Uani 0.32 1 d P A 2
H5B1 H 0.4913 -0.0233 0.1937 0.08 Uiso 0.32 1 calc PR A 2
H5B2 H 0.4357 0.04 0.2106 0.08 Uiso 0.32 1 calc PR A 2
C6B C 0.5046(19) 0.024(3) 0.2543(12) 0.067(4) Uani 0.32 1 d P A 2
H6B1 H 0.5511 0.029 0.2547 0.101 Uiso 0.32 1 calc PR A 2
H6B2 H 0.4922 -0.0335 0.2663 0.101 Uiso 0.32 1 calc PR A 2
H6B3 H 0.4859 0.07 0.2729 0.101 Uiso 0.32 1 calc PR A 2
O3 O 0.5085(3) 0.0941(4) 0.09996(18) 0.0482(16) Uani 1 1 d . . .
C3A C 0.526(3) 0.008(4) 0.0850(15) 0.061(5) Uani 0.39 1 d PD A 1
H3A1 H 0.4872 -0.0226 0.0753 0.074 Uiso 0.39 1 calc PR A 1
H3A2 H 0.544 -0.024 0.1109 0.074 Uiso 0.39 1 calc PR A 1
C4A C 0.575(3) 0.005(3) 0.0464(16) 0.061(5) Uani 0.39 1 d PD A 1
H4A1 H 0.5524 0.0075 0.0176 0.092 Uiso 0.39 1 calc PR A 1
H4A2 H 0.5994 -0.0493 0.0483 0.092 Uiso 0.39 1 calc PR A 1
H4A3 H 0.6039 0.0552 0.0488 0.092 Uiso 0.39 1 calc PR A 1
C3B C 0.524(2) 0.004(2) 0.0976(9) 0.061(5) Uani 0.61 1 d P A 2
H3B1 H 0.4839 -0.0308 0.0948 0.074 Uiso 0.61 1 calc PR A 2
H3B2 H 0.5457 -0.0144 0.1254 0.074 Uiso 0.61 1 calc PR A 2
C4B C 0.5651(16) -0.0123(18) 0.0581(9) 0.061(5) Uani 0.61 1 d P A 2
H4B1 H 0.5453 0.0127 0.0312 0.092 Uiso 0.61 1 calc PR A 2
H4B2 H 0.5707 -0.0754 0.0541 0.092 Uiso 0.61 1 calc PR A 2
H4B3 H 0.6067 0.0152 0.0631 0.092 Uiso 0.61 1 calc PR A 2
F1 F 0.2111(4) 0.2099(4) 0.1215(3) 0.111(3) Uani 1 1 d . . .
F2 F 0.1701(3) 0.3581(4) 0.0507(2) 0.086(2) Uani 1 1 d . . .
F3 F 0.2529(2) 0.3403(4) 0.10096(17) 0.0702(17) Uani 1 1 d . . .
F4 F 0.1325(3) 0.2235(4) 0.06828(16) 0.0680(16) Uani 1 1 d . . .
F5 F 0.2339(3) 0.2402(6) 0.0465(2) 0.115(3) Uani 1 1 d . . .
F6 F 0.1490(3) 0.3269(6) 0.1249(2) 0.117(3) Uani 1 1 d . . .
F7 F 0.3917(2) 0.3587(3) 0.30371(15) 0.0510(13) Uani 1 1 d . . .
F8 F 0.3483(2) 0.2141(3) 0.37799(15) 0.0506(13) Uani 1 1 d . . .
F9 F 0.4379(2) 0.2967(3) 0.36525(14) 0.0526(14) Uani 1 1 d . . .
F10 F 0.3018(2) 0.2761(4) 0.31585(16) 0.0696(18) Uani 1 1 d . . .
F11 F 0.3406(3) 0.3633(4) 0.37239(17) 0.0676(16) Uani 1 1 d . . .
F12 F 0.3998(2) 0.2115(3) 0.30937(16) 0.0528(14) Uani 1 1 d . . .
P1 P 0.47151(10) 0.13673(14) 0.14114(6) 0.0289(5) Uani 1 1 d . A .
P2 P 0.19160(11) 0.28489(17) 0.08547(7) 0.0423(6) Uani 1 1 d . . .
P3 P 0.36968(10) 0.28676(16) 0.34073(7) 0.0351(6) Uani 1 1 d . . .
Ru1 Ru 0.47608(3) 0.28584(4) 0.137659(19) 0.0242(2) Uani 1 1 d . . .

loop_
_atom_site_aniso_label
_atom_site_aniso_U_11
_atom_site_aniso_U_22
_atom_site_aniso_U_33
_atom_site_aniso_U_23
_atom_site_aniso_U_13
_atom_site_aniso_U_12
C7 0.035(5) 0.038(5) 0.031(5) -0.001(4) 0.006(4) 0.011(4)
C8 0.048(6) 0.029(5) 0.040(5) 0.002(4) -0.002(4) -0.010(5)
C9 0.085(8) 0.045(6) 0.039(5) 0.014(5) 0.003(5) -0.021(6)
C10 0.046(6) 0.047(6) 0.039(5) 0.002(4) -0.003(4) 0.014(5)
C11 0.037(5) 0.026(5) 0.026(4) -0.009(3) -0.006(4) -0.007(4)
C12 0.039(5) 0.038(5) 0.024(4) -0.015(4) -0.008(4) 0.003(4)
C13A 0.044(5) 0.045(6) 0.064(7) 0.004(5) 0.009(5) 0.002(5)
C14 0.034(5) 0.040(6) 0.037(5) -0.011(4) 0.006(4) 0.000(4)
C15 0.028(4) 0.066(6) 0.017(4) -0.007(4) 0.003(3) -0.030(5)
C16 0.042(5) 0.030(5) 0.025(4) -0.003(4) -0.006(4) -0.007(4)
C17 0.021(4) 0.058(6) 0.020(4) 0.003(4) 0.005(3) -0.003(4)
C18 0.039(5) 0.036(5) 0.011(4) -0.003(3) -0.002(3) -0.002(4)
C19 0.046(6) 0.043(5) 0.025(5) 0.010(4) -0.008(4) 0.001(5)
C20 0.030(5) 0.051(6) 0.032(5) -0.005(4) -0.006(4) -0.001(4)
C21 0.027(4) 0.032(5) 0.026(4) 0.008(3) 0.000(3) 0.007(4)
C22 0.013(4) 0.031(5) 0.025(4) -0.001(3) 0.004(3) -0.008(3)
C23 0.026(5) 0.064(6) 0.025(4) -0.002(4) -0.013(4) 0.010(4)
C24 0.040(5) 0.097(8) 0.033(5) -0.006(5) 0.003(4) 0.000(5)
C25 0.030(5) 0.074(6) 0.012(4) -0.004(4) 0.010(4) -0.007(4)
C26 0.042(5) 0.042(6) 0.017(4) -0.004(4) 0.006(4) -0.006(4)
C27 0.016(4) 0.049(6) 0.026(4) -0.005(4) 0.012(3) -0.008(4)
C28 0.060(6) 0.085(8) 0.022(5) 0.011(5) -0.003(5) -0.009(6)
C29 0.048(6) 0.060(6) 0.010(4) -0.003(4) 0.001(4) -0.015(5)
C30 0.026(4) 0.039(5) 0.034(5) -0.005(4) -0.001(4) -0.025(4)
C31 0.042(5) 0.027(4) 0.018(4) -0.001(3) -0.011(3) -0.014(4)
N1 0.019(3) 0.038(4) 0.019(3) -0.002(3) -0.001(3) -0.001(3)
N2 0.033(4) 0.046(4) 0.024(4) -0.005(3) -0.008(3) -0.004(4)
N3 0.017(3) 0.047(4) 0.016(3) -0.001(3) 0.009(2) 0.003(3)
N4 0.028(4) 0.041(4) 0.031(4) 0.002(3) 0.008(3) 0.002(3)
N5 0.037(4) 0.014(3) 0.022(3) 0.010(3) -0.009(3) -0.012(3)
O1 0.075(5) 0.057(5) 0.070(5) 0.004(4) 0.023(4) -0.013(4)
C1A 0.073(7) 0.077(10) 0.057(7) -0.014(10) -0.028(5) -0.002(6)
C2A 0.073(7) 0.077(10) 0.057(7) -0.014(10) -0.028(5) -0.002(6)
C1B 0.073(7) 0.077(10) 0.057(7) -0.014(10) -0.028(5) -0.002(6)
C2B 0.073(7) 0.077(10) 0.057(7) -0.014(10) -0.028(5) -0.002(6)
O2 0.109(6) 0.064(5) 0.046(4) 0.009(4) 0.010(4) 0.018(5)
C5A 0.103(15) 0.055(8) 0.043(5) 0.007(5) -0.001(9) 0.030(8)
C6A 0.103(15) 0.055(8) 0.043(5) 0.007(5) -0.001(9) 0.030(8)
C5B 0.103(15) 0.055(8) 0.043(5) 0.007(5) -0.001(9) 0.030(8)
C6B 0.103(15) 0.055(8) 0.043(5) 0.007(5) -0.001(9) 0.030(8)
O3 0.075(4) 0.032(4) 0.038(3) -0.007(3) 0.014(3) 0.003(3)
C3A 0.104(10) 0.037(7) 0.044(14) 0.004(9) 0.034(10) 0.008(6)
C4A 0.104(10) 0.037(7) 0.044(14) 0.004(9) 0.034(10) 0.008(6)
C3B 0.104(10) 0.037(7) 0.044(14) 0.004(9) 0.034(10) 0.008(6)
C4B 0.104(10) 0.037(7) 0.044(14) 0.004(9) 0.034(10) 0.008(6)
F1 0.138(7) 0.085(5) 0.109(6) 0.031(4) -0.076(5) -0.019(5)
F2 0.116(5) 0.072(4) 0.071(4) 0.026(3) -0.033(4) -0.010(4)
F3 0.053(3) 0.099(4) 0.059(3) -0.018(3) -0.001(3) -0.033(3)
F4 0.077(4) 0.087(4) 0.040(3) 0.009(3) -0.017(3) -0.034(3)
F5 0.068(4) 0.191(7) 0.085(5) -0.076(5) 0.008(4) -0.013(5)
F6 0.082(5) 0.208(8) 0.060(4) -0.033(5) 0.016(4) -0.029(5)
F7 0.048(3) 0.069(3) 0.037(3) 0.020(2) 0.012(2) 0.006(3)
F8 0.047(3) 0.071(4) 0.034(3) 0.013(2) 0.006(2) -0.006(3)
F9 0.035(3) 0.093(4) 0.030(3) -0.008(3) -0.005(2) -0.008(3)
F10 0.036(3) 0.143(6) 0.030(3) 0.012(3) -0.007(2) -0.007(3)
F11 0.076(4) 0.082(4) 0.044(3) -0.004(3) 0.031(3) 0.014(3)
F12 0.059(3) 0.058(3) 0.042(3) -0.007(2) 0.016(2) -0.010(3)
P1 0.0372(12) 0.0264(12) 0.0230(11) 0.0006(9) 0.0072(9) 0.0046(10)
P2 0.0412(14) 0.0617(17) 0.0238(12) 0.0009(11) -0.0078(10) -0.0050(13)
P3 0.0293(12) 0.0599(16) 0.0161(10) -0.0030(10) 0.0017(9) -0.0032(12)
Ru1 0.0220(4) 0.0350(4) 0.0154(3) 0.0030(3) 0.0014(3) 0.0000(3)

loop_
_atom_type_symbol
_atom_type_description
_atom_type_scat_dispersion_real
_atom_type_scat_dispersion_imag
_atom_type_scat_source
C C 0.0033 0.0016 'International Tables Vol C Tables 4.2.6.8 and 6.1.1.4'
H H 0 0 'International Tables Vol C Tables 4.2.6.8 and 6.1.1.4'
N N 0.0061 0.0033 'International Tables Vol C Tables 4.2.6.8 and 6.1.1.4'
O O 0.0106 0.006 'International Tables Vol C Tables 4.2.6.8 and 6.1.1.4'
F F 0.0171 0.0103 'International Tables Vol C Tables 4.2.6.8 and 6.1.1.4'
P P 0.1023 0.0942 'International Tables Vol C Tables 4.2.6.8 and 6.1.1.4'
Ru Ru -1.2594 0.8363 'International Tables Vol C Tables 4.2.6.8 and 6.1.1.4'

loop_
_geom_angle_atom_site_label_1
_geom_angle_atom_site_label_2
_geom_angle_atom_site_label_3
_geom_angle
_geom_angle_site_symmetry_1
_geom_angle_site_symmetry_3
_geom_angle_publ_flag
N1 C7 C8 124.0(8) . . ?
C7 C8 C9 120.1(8) . . ?
C10 C9 C8 115.8(9) . . ?
C11 C10 C9 121.7(8) . . ?
N1 C11 C10 120.2(7) . . ?
N1 C11 C12 113.7(7) . . ?
C10 C11 C12 126.1(8) . . ?
N2 C12 C13A 121.0(8) . . ?
N2 C12 C11 116.5(7) . . ?
C13A C12 C11 122.3(8) . . ?
C14 C13A C12 121.7(9) . . ?
C13A C14 C15 117.0(8) . . ?
C16 C15 C14 120.9(7) . . ?
N2 C16 C15 120.8(7) . . ?
N3 C17 C18 123.1(7) . . ?
C19 C18 C17 119.9(7) . . ?
C18 C19 C20 117.8(7) . . ?
C19 C20 C21 121.0(7) . . ?
N3 C21 C20 119.7(7) . . ?
N3 C21 C22 117.3(6) . . ?
C20 C21 C22 123.1(7) . . ?
C23 C22 N4 120.4(6) . . ?
C23 C22 C21 129.4(7) . . ?
N4 C22 C21 110.1(6) . . ?
C22 C23 C24 119.6(7) . . ?
C25 C24 C23 120.9(8) . . ?
C24 C25 C26 119.4(7) . . ?
N4 C26 C25 118.2(7) . . ?
N4 C26 C27 113.7(7) . . ?
C25 C26 C27 128.0(7) . . ?
N5 C27 C28 119.0(7) . . ?
N5 C27 C26 115.3(7) . . ?
C28 C27 C26 125.8(7) . . ?
C29 C28 C27 120.4(9) . . ?
C28 C29 C30 120.9(7) . . ?
C31 C30 C29 117.7(7) . . ?
N5 C31 C30 122.0(7) . . ?
C7 N1 C11 118.0(7) . . ?
C7 N1 Ru1 125.2(5) . . ?
C11 N1 Ru1 116.5(5) . . ?
C16 N2 C12 118.7(7) . . ?
C16 N2 Ru1 125.2(6) . . ?
C12 N2 Ru1 115.9(5) . . ?
C17 N3 C21 118.4(6) . . ?
C17 N3 Ru1 128.4(5) . . ?
C21 N3 Ru1 113.1(5) . . ?
C26 N4 C22 121.3(7) . . ?
C26 N4 Ru1 118.8(6) . . ?
C22 N4 Ru1 119.7(5) . . ?
C31 N5 C27 119.7(6) . . ?
C31 N5 Ru1 127.3(5) . . ?
C27 N5 Ru1 112.9(5) . . ?
C1B O1 P1 115.9(10) . . ?
C1A O1 P1 127(2) . . ?
O1 C1A C2A 132(5) . . ?
O1 C1B C2B 93(2) . . ?
C5B O2 P1 118(3) . . ?
C5A O2 P1 129.9(14) . . ?
O2 C5A C6A 105.3(16) . . ?
O2 C5B C6B 115(6) . . ?
C3B O3 P1 123.1(12) . . ?
C3A O3 P1 137.7(19) . . ?
O3 C3A C4A 116(3) . . ?
O3 C3B C4B 109(2) . . ?
O3 P1 O1 106.7(3) . . ?
O3 P1 O2 104.4(3) . . ?
O1 P1 O2 98.8(4) . . ?
O3 P1 Ru1 110.7(2) . . ?
O1 P1 Ru1 123.5(3) . . ?
O2 P1 Ru1 110.7(3) . . ?
F2 P2 F3 92.4(3) . . ?
F2 P2 F6 92.0(4) . . ?
F3 P2 F6 91.4(3) . . ?
F2 P2 F5 89.2(4) . . ?
F3 P2 F5 89.4(3) . . ?
F6 P2 F5 178.5(5) . . ?
F2 P2 F1 178.2(4) . . ?
F3 P2 F1 88.9(3) . . ?
F6 P2 F1 86.6(5) . . ?
F5 P2 F1 92.1(5) . . ?
F2 P2 F4 89.2(3) . . ?
F3 P2 F4 176.1(4) . . ?
F6 P2 F4 92.1(3) . . ?
F5 P2 F4 87.1(3) . . ?
F1 P2 F4 89.6(3) . . ?
F12 P3 F10 90.5(3) . . ?
F12 P3 F9 88.9(3) . . ?
F10 P3 F9 179.4(3) . . ?
F12 P3 F11 179.0(3) . . ?
F10 P3 F11 90.4(3) . . ?
F9 P3 F11 90.2(3) . . ?
F12 P3 F7 88.8(3) . . ?
F10 P3 F7 90.5(3) . . ?
F9 P3 F7 89.5(3) . . ?
F11 P3 F7 90.7(3) . . ?
F12 P3 F8 90.8(3) . . ?
F10 P3 F8 90.0(3) . . ?
F9 P3 F8 90.1(3) . . ?
F11 P3 F8 89.6(3) . . ?
F7 P3 F8 179.4(3) . . ?
N4 Ru1 N3 79.7(2) . . ?
N4 Ru1 N5 79.1(3) . . ?
N3 Ru1 N5 158.8(2) . . ?
N4 Ru1 N2 170.4(3) . . ?
N3 Ru1 N2 97.3(2) . . ?
N5 Ru1 N2 103.3(2) . . ?
N4 Ru1 N1 93.8(2) . . ?
N3 Ru1 N1 89.9(2) . . ?
N5 Ru1 N1 90.4(2) . . ?
N2 Ru1 N1 77.0(2) . . ?
N4 Ru1 P1 88.16(18) . . ?
N3 Ru1 P1 90.83(18) . . ?
N5 Ru1 P1 89.66(16) . . ?
N2 Ru1 P1 101.1(2) . . ?
N1 Ru1 P1 177.98(17) . . ?

loop_
_geom_bond_atom_site_label_1
_geom_bond_atom_site_label_2
_geom_bond_distance
_geom_bond_site_symmetry_2
_geom_bond_publ_flag
C7 N1 1.314(9) . ?
C7 C8 1.331(11) . ?
C8 C9 1.376(12) . ?
C9 C10 1.371(11) . ?
C10 C11 1.367(11) . ?
C11 N1 1.340(9) . ?
C11 C12 1.484(10) . ?
C12 N2 1.351(10) . ?
C12 C13A 1.392(11) . ?
C13A C14 1.339(11) . ?
C14 C15 1.398(11) . ?
C15 C16 1.380(11) . ?
C16 N2 1.350(9) . ?
C17 N3 1.340(9) . ?
C17 C18 1.386(10) . ?
C18 C19 1.350(11) . ?
C19 C20 1.380(10) . ?
C20 C21 1.412(10) . ?
C21 N3 1.349(9) . ?
C21 C22 1.477(9) . ?
C22 C23 1.349(10) . ?
C22 N4 1.370(9) . ?
C23 C24 1.370(11) . ?
C24 C25 1.355(11) . ?
C25 C26 1.415(10) . ?
C26 N4 1.349(9) . ?
C26 C27 1.434(11) . ?
C27 N5 1.373(9) . ?
C27 C28 1.401(11) . ?
C28 C29 1.341(11) . ?
C29 C30 1.387(10) . ?
C30 C31 1.386(10) . ?
C31 N5 1.348(9) . ?
N1 Ru1 2.130(6) . ?
N2 Ru1 2.092(6) . ?
N3 Ru1 2.053(6) . ?
N4 Ru1 1.953(6) . ?
N5 Ru1 2.071(6) . ?
O1 C1B 1.40(3) . ?
O1 C1A 1.41(6) . ?
O1 P1 1.579(7) . ?
C1A C2A 1.497(10) . ?
C1B C2B 1.65(3) . ?
O2 C5B 1.36(8) . ?
O2 C5A 1.43(3) . ?
O2 P1 1.609(7) . ?
C5A C6A 1.53(3) . ?
C5B C6B 1.38(8) . ?
O3 C3B 1.39(4) . ?
O3 C3A 1.40(6) . ?
O3 P1 1.558(6) . ?
C3A C4A 1.507(10) . ?
C3B C4B 1.45(2) . ?
F1 P2 1.590(6) . ?
F2 P2 1.558(6) . ?
F3 P2 1.575(5) . ?
F4 P2 1.604(5) . ?
F5 P2 1.580(6) . ?
F6 P2 1.577(7) . ?
F7 P3 1.590(5) . ?
F8 P3 1.600(5) . ?
F9 P3 1.582(5) . ?
F10 P3 1.581(5) . ?
F11 P3 1.589(5) . ?
F12 P3 1.578(5) . ?
P1 Ru1 2.238(2) . ?
